data_4504434
loop_
_publ_author_name
'Garc\'ia-Ter\'an, Juan P.'
'Castillo, Oscar'
'Luque, Antonio'
'Garc\'ia-Couceiro, Urko'
'Beobide, Garikoitz'
'Rom\'an, Pascual'

_publ_contact_author
;
 Oscar Castillo. Departamento de Quimica Inorganica. Facultad de Ciencia
 y Tecnologia. Universidad del Pais Vasco,  Apdo. 644, E-48080 
 Bilbao, Spain
;
_publ_section_title
;
 Molecular Recognition of Protonated Cytosine Ribbons by Metal--Oxalato
 Frameworks
;
_journal_issue 12
_journal_name_full 'Crystal Growth &amp; Design'
_journal_page_first 2594
_journal_paper_doi 10.1021/cg0705916
_journal_volume 7
_journal_year 2007
_chemical_compound_source 'synthesis as described'
_chemical_formula_moiety 'C4 H4 Co O10, 2 (C4 H6 N3 O)'
_chemical_formula_structural 'C4 H4 Co O10, 2 (C4 H6 N3 O)'
_chemical_formula_sum 'C12 H16 Co N6 O12'
_chemical_formula_weight 495.24
_chemical_name_systematic
;
cytosinium diaquabis(oxalato)cobaltate(II)
;
_space_group_IT_number 14
_symmetry_cell_setting monoclinic
_symmetry_Int_Tables_number 14
_symmetry_space_group_name_Hall '-P 2ybc'
_symmetry_space_group_name_H-M 'P 1 21/c 1'
_atom_sites_solution_hydrogens difmap
_atom_sites_solution_primary direct
_atom_sites_solution_secondary difmap
_audit_creation_method SHELXL
_cell_angle_alpha 90.00
_cell_angle_beta 107.14(2)
_cell_angle_gamma 90.00
_cell_formula_units_Z 2
_cell_length_a 9.492(2)
_cell_length_b 6.948(2)
_cell_length_c 13.499(2)
_cell_measurement_reflns_used 7243
_cell_measurement_temperature 293(2)
_cell_measurement_theta_max 28.04
_cell_measurement_theta_min 3.16
_cell_volume 850.7(3)
_computing_cell_refinement 'CrysAlis CCD (Oxford Diffraction, 2003)'
_computing_data_collection 'CrysAlis CCD (Oxford Diffraction, 2003)'
_computing_data_reduction 'CrysAlis RED (Oxford Diffraction, 2003)'
_computing_molecular_graphics 'Ortep-3 (Farrugia, 1997)'
_computing_publication_material 'WinGX (Farrugia, 1999)'
_computing_structure_refinement 'SHELXL-97 (Sheldrick, 1997)'
_computing_structure_solution 'Sir92 (Altamore et al., 1993)'
_diffrn_ambient_temperature 293(2)
_diffrn_measured_fraction_theta_full 0.998
_diffrn_measured_fraction_theta_max 0.998
_diffrn_measurement_device_type Xcalibur
_diffrn_measurement_method \w
_diffrn_radiation_monochromator graphite
_diffrn_radiation_source 'fine-focus sealed tube'
_diffrn_radiation_type MoK\a
_diffrn_radiation_wavelength 0.71073
_diffrn_reflns_av_R_equivalents 0.0912
_diffrn_reflns_av_sigmaI/netI 0.3255
_diffrn_reflns_limit_h_max 12
_diffrn_reflns_limit_h_min -12
_diffrn_reflns_limit_k_max 9
_diffrn_reflns_limit_k_min -7
_diffrn_reflns_limit_l_max 17
_diffrn_reflns_limit_l_min -17
_diffrn_reflns_number 7243
_diffrn_reflns_theta_full 28.04
_diffrn_reflns_theta_max 28.04
_diffrn_reflns_theta_min 3.16
_diffrn_standards_decay_% 0
_diffrn_standards_interval_count 0
_diffrn_standards_interval_time 0
_diffrn_standards_number 0
_exptl_absorpt_coefficient_mu 1.097
_exptl_absorpt_correction_T_max 0.984
_exptl_absorpt_correction_T_min 0.922
_exptl_absorpt_correction_type numerical
_exptl_absorpt_process_details
;
CrysAlis RED, Oxford Diffraction Ltd.,
Version 1.170.32 (release 06.06.2003 CrysAlis170 VC++)
(compiled Jun  6 2003,13:53:32)
Analytical numeric absorption correction using a multifaceted crystal
model based on expressions derived by R.C. Clark & J.S. Reid.
;
_exptl_crystal_colour pink
_exptl_crystal_density_diffrn 1.933
_exptl_crystal_density_meas 1.92(1)
_exptl_crystal_density_method flotation
_exptl_crystal_description prismatic
_exptl_crystal_F_000 506
_exptl_crystal_size_max 0.12
_exptl_crystal_size_mid 0.07
_exptl_crystal_size_min 0.03
_refine_diff_density_max 0.516
_refine_diff_density_min -0.327
_refine_diff_density_rms 0.067
_refine_ls_extinction_method none
_refine_ls_goodness_of_fit_ref 0.920
_refine_ls_hydrogen_treatment constr
_refine_ls_matrix_type full
_refine_ls_number_parameters 142
_refine_ls_number_reflns 2056
_refine_ls_number_restraints 0
_refine_ls_restrained_S_all 0.920
_refine_ls_R_factor_all 0.1026
_refine_ls_R_factor_gt 0.0348
_refine_ls_shift/su_max 0.000
_refine_ls_shift/su_mean 0.000
_refine_ls_structure_factor_coef Fsqd
_refine_ls_weighting_details 'calc w=1/[\s^2^(Fo^2^)+(0.0000P)^2^] where P=(Fo^2^+2Fc^2^)/3'
_refine_ls_weighting_scheme calc
_refine_ls_wR_factor_gt 0.1388
_refine_ls_wR_factor_ref 0.1443
_reflns_number_gt 679
_reflns_number_total 2056
_reflns_threshold_expression >2sigma(I)
_cod_data_source_file cg0705916.cif
_cod_data_source_block compound2
_cod_original_sg_symbol_H-M 'P 21/c'
_cod_database_code 4504434

loop_
_symmetry_equiv_pos_as_xyz
'x, y, z'
'-x, y+1/2, -z+1/2'
'-x, -y, -z'
'x, -y-1/2, z-1/2'

loop_
_atom_site_label
_atom_site_type_symbol
_atom_site_fract_x
_atom_site_fract_y
_atom_site_fract_z
_atom_site_U_iso_or_equiv
_atom_site_adp_type
_atom_site_occupancy
_atom_site_symmetry_multiplicity
_atom_site_calc_flag
_atom_site_refinement_flags
Co1 Co 0.0000 1.0000 1.0000 0.02596(19) Uani 1 2 d S
O11 O -0.09258(19) 0.8190(3) 0.87511(13) 0.0251(5) Uani 1 1 d .
O12 O 0.16061(19) 0.7951(3) 1.02576(14) 0.0256(5) Uani 1 1 d .
O13 O 0.20049(18) 0.5014(3) 0.97323(12) 0.0306(5) Uani 1 1 d .
O14 O -0.0369(2) 0.5507(3) 0.80259(14) 0.0323(6) Uani 1 1 d .
C11 C -0.0127(3) 0.6719(5) 0.8721(2) 0.0216(8) Uani 1 1 d .
C12 C 0.1286(3) 0.6535(5) 0.9664(2) 0.0218(8) Uani 1 1 d .
O1W O 0.10539(19) 1.1504(2) 0.90476(12) 0.0312(6) Uani 1 1 d .
H11W H 0.1431 1.2698 0.9190 0.047 Uiso 1 1 d .
H12W H 0.0984 1.1249 0.8410 0.047 Uiso 1 1 d .
N1 N 0.3065(2) 0.5209(4) 0.77474(15) 0.0263(6) Uani 1 1 d .
H1 H 0.2456 0.4398 0.7368 0.032 Uiso 1 1 calc R
C2 C 0.4322(3) 0.4554(4) 0.8432(2) 0.0242(8) Uani 1 1 d .
O2 O 0.4590(2) 0.2843(3) 0.85876(15) 0.0373(7) Uani 1 1 d .
N3 N 0.5291(3) 0.5955(3) 0.89358(17) 0.0242(7) Uani 1 1 d .
H3 H 0.6128 0.5596 0.9344 0.029 Uiso 1 1 calc R
N4 N 0.6011(2) 0.9083(3) 0.93367(17) 0.0328(7) Uani 1 1 d .
H4A H 0.6841 0.8677 0.9736 0.039 Uiso 1 1 calc R
H4B H 0.5836 1.0298 0.9271 0.039 Uiso 1 1 calc R
C4 C 0.5013(3) 0.7849(4) 0.8830(2) 0.0217(8) Uani 1 1 d .
C5 C 0.3648(3) 0.8468(4) 0.8161(2) 0.0270(8) Uani 1 1 d .
H5 H 0.3394 0.9763 0.8085 0.032 Uiso 1 1 calc R
C6 C 0.2746(3) 0.7108(4) 0.7646(2) 0.0265(8) Uani 1 1 d .
H6 H 0.1846 0.7480 0.7190 0.032 Uiso 1 1 calc R

loop_
_atom_site_aniso_label
_atom_site_aniso_U_11
_atom_site_aniso_U_22
_atom_site_aniso_U_33
_atom_site_aniso_U_23
_atom_site_aniso_U_13
_atom_site_aniso_U_12
Co1 0.0245(4) 0.0243(4) 0.0260(4) -0.0016(4) 0.0027(3) 0.0030(4)
O11 0.0226(14) 0.0227(13) 0.0247(14) 0.0015(11) -0.0010(10) 0.0048(11)
O12 0.0266(14) 0.0209(13) 0.0244(14) -0.0044(10) 0.0000(10) 0.0011(11)
O13 0.0304(12) 0.0199(12) 0.0346(13) -0.0049(14) -0.0011(9) 0.0066(14)
O14 0.0337(13) 0.0334(16) 0.0249(13) -0.0086(11) 0.0008(9) -0.0009(11)
C11 0.024(2) 0.023(2) 0.021(2) 0.0026(17) 0.0109(16) -0.0055(18)
C12 0.023(2) 0.020(2) 0.024(2) 0.0092(17) 0.0095(16) 0.0005(18)
O1W 0.0409(15) 0.0255(13) 0.0265(14) -0.0030(10) 0.0091(10) -0.0060(11)
N1 0.0229(15) 0.0259(17) 0.0235(15) -0.0043(16) -0.0037(11) -0.0073(17)
C2 0.023(2) 0.027(3) 0.024(2) 0.0015(17) 0.0088(15) -0.0052(19)
O2 0.0395(16) 0.0188(14) 0.0491(17) 0.0022(12) 0.0064(12) 0.0005(13)
N3 0.0155(16) 0.0212(15) 0.0292(17) 0.0021(12) -0.0040(12) 0.0002(13)
N4 0.0262(16) 0.0235(16) 0.0427(18) 0.0002(13) 0.0008(13) 0.0032(13)
C4 0.023(2) 0.021(2) 0.022(2) -0.0038(17) 0.0083(16) -0.0073(18)
C5 0.025(2) 0.023(2) 0.030(2) 0.0009(17) 0.0029(17) 0.0045(18)
C6 0.026(2) 0.028(2) 0.026(2) 0.0028(17) 0.0086(16) 0.0026(19)

loop_
_geom_angle_atom_site_label_1
_geom_angle_atom_site_label_2
_geom_angle_atom_site_label_3
_geom_angle
_geom_angle_site_symmetry_1
_geom_angle_site_symmetry_3
O12 Co1 O12 180.0 3_577 .
O12 Co1 O11 80.33(7) 3_577 3_577
O12 Co1 O11 99.67(7) . 3_577
O12 Co1 O11 99.67(7) 3_577 .
O12 Co1 O11 80.33(7) . .
O11 Co1 O11 180.0 3_577 .
O12 Co1 O1W 89.14(7) 3_577 3_577
O12 Co1 O1W 90.86(7) . 3_577
O11 Co1 O1W 88.21(7) 3_577 3_577
O11 Co1 O1W 91.79(7) . 3_577
O12 Co1 O1W 90.86(7) 3_577 .
O12 Co1 O1W 89.14(7) . .
O11 Co1 O1W 91.79(7) 3_577 .
O11 Co1 O1W 88.21(7) . .
O1W Co1 O1W 180.0 3_577 .
C11 O11 Co1 113.32(18) . .
C12 O12 Co1 114.36(19) . .
O14 C11 O11 126.2(3) . .
O14 C11 C12 119.2(3) . .
O11 C11 C12 114.5(3) . .
O13 C12 O12 126.6(3) . .
O13 C12 C11 116.8(3) . .
O12 C12 C11 116.6(3) . .
Co1 O1W H11W 123.5 . .
Co1 O1W H12W 126.3 . .
H11W O1W H12W 108.1 . .
C6 N1 C2 121.5(3) . .
C6 N1 H1 119.2 . .
C2 N1 H1 119.2 . .
O2 C2 N1 122.8(3) . .
O2 C2 N3 122.0(3) . .
N1 C2 N3 115.2(3) . .
C4 N3 C2 124.1(3) . .
C4 N3 H3 118.0 . .
C2 N3 H3 118.0 . .
C4 N4 H4A 120.0 . .
C4 N4 H4B 120.0 . .
H4A N4 H4B 120.0 . .
N4 C4 N3 119.8(3) . .
N4 C4 C5 121.4(3) . .
N3 C4 C5 118.8(3) . .
C6 C5 C4 116.6(3) . .
C6 C5 H5 121.7 . .
C4 C5 H5 121.7 . .
C5 C6 N1 123.5(3) . .
C5 C6 H6 118.3 . .
N1 C6 H6 118.3 . .

loop_
_geom_bond_atom_site_label_1
_geom_bond_atom_site_label_2
_geom_bond_distance
_geom_bond_site_symmetry_2
Co1 O12 2.040(2) 3_577
Co1 O12 2.040(2) .
Co1 O11 2.079(2) 3_577
Co1 O11 2.079(2) .
Co1 O1W 2.122(2) 3_577
Co1 O1W 2.122(2) .
O11 C11 1.280(3) .
O12 C12 1.249(3) .
O13 C12 1.246(3) .
O14 C11 1.231(3) .
C11 C12 1.559(4) .
O1W H11W 0.9015 .
O1W H12W 0.8623 .
N1 C6 1.351(3) .
N1 C2 1.355(3) .
N1 H1 0.8600 .
C2 O2 1.222(3) .
C2 N3 1.374(3) .
N3 C4 1.341(3) .
N3 H3 0.8600 .
N4 C4 1.311(3) .
N4 H4A 0.8600 .
N4 H4B 0.8600 .
C4 C5 1.410(4) .
C5 C6 1.326(3) .
C5 H5 0.9300 .
C6 H6 0.9300 .

loop_
_geom_hbond_atom_site_label_D
_geom_hbond_atom_site_label_H
_geom_hbond_atom_site_label_A
_geom_hbond_distance_DH
_geom_hbond_distance_HA
_geom_hbond_distance_DA
_geom_hbond_angle_DHA
_geom_hbond_site_symmetry_A
O1W H11W O13 0.90 1.79 2.669(3) 166.2 1_565
O1W H12W O14 0.86 1.92 2.769(2) 166.6 2_556
N1 H1 O11 0.86 1.95 2.786(3) 163.7 2_546
N3 H3 O13 0.86 1.89 2.749(3) 176.1 3_667
N4 H4A O1W 0.86 2.18 3.017(3) 162.8 3_677
N4 H4B O2 0.86 2.18 2.977(3) 155.0 1_565
